data_4313337
loop_
_publ_author_name
'Zengquan Qin'
'Michael C. Jennings'
'Richard J. Puddephatt'

_publ_section_title
;
 Self-Assembly in Palladium(II) and Platinum(II) Chemistry: The Biomimetic
 Approach
;
_journal_name_full 'Inorganic Chemistry'
_journal_page_first 1956
_journal_page_last 1965
_journal_paper_doi 10.1021/ic020322z
_journal_volume 42
_journal_year 2003
_chemical_formula_sum 'C51 H50 F6 N4 O10 P2 Pd S2'
_chemical_formula_weight 1225.41
_chemical_name_systematic
;
  ?
;
_space_group_IT_number 14
_symmetry_cell_setting monoclinic
_symmetry_space_group_name_Hall '-P 2yn'
_symmetry_space_group_name_H-M 'P 1 21/n 1'
_atom_sites_solution_hydrogens geom
_atom_sites_solution_primary direct
_atom_sites_solution_secondary difmap
_audit_creation_method SHELXL-97
_cell_angle_alpha 90.00
_cell_angle_beta 92.8350(10)
_cell_angle_gamma 90.00
_cell_formula_units_Z 4
_cell_length_a 16.3005(3)
_cell_length_b 20.1563(4)
_cell_length_c 17.2929(5)
_cell_measurement_temperature 200(2)
_cell_volume 5674.8(2)
_computing_cell_refinement 'Nonius DENZO'
_computing_data_collection 'Nonius COLLECT'
_computing_data_reduction 'Nonius DENZO'
_computing_molecular_graphics 'Bruker SHELXTL'
_computing_publication_material 'Bruker SHELXTL'
_computing_structure_refinement 'SHELXL-97 (Sheldrick, 1997)'
_computing_structure_solution 'SHELXS-97 (Sheldrick, 1990)'
_diffrn_ambient_temperature 200(2)
_diffrn_measured_fraction_theta_full 0.861
_diffrn_measured_fraction_theta_max 0.861
_diffrn_measurement_device_type 'Nonius Kappa-CCD'
_diffrn_measurement_method 'phi/omega scans'
_diffrn_radiation_monochromator graphite
_diffrn_radiation_source 'fine-focus sealed tube'
_diffrn_radiation_type MoK\a
_diffrn_radiation_wavelength 0.71073
_diffrn_reflns_av_R_equivalents 0.0930
_diffrn_reflns_av_sigmaI/netI 0.1091
_diffrn_reflns_limit_h_max 19
_diffrn_reflns_limit_h_min -19
_diffrn_reflns_limit_k_max 24
_diffrn_reflns_limit_k_min -24
_diffrn_reflns_limit_l_max 20
_diffrn_reflns_limit_l_min -20
_diffrn_reflns_number 44863
_diffrn_reflns_theta_full 25.19
_diffrn_reflns_theta_max 25.19
_diffrn_reflns_theta_min 2.63
_exptl_absorpt_coefficient_mu 0.534
_exptl_absorpt_correction_T_max 0.9124
_exptl_absorpt_correction_T_min 0.8435
_exptl_absorpt_correction_type integration
_exptl_crystal_colour colourless
_exptl_crystal_density_diffrn 1.434
_exptl_crystal_density_method 'not measured'
_exptl_crystal_description shoebox
_exptl_crystal_F_000 2504
_exptl_crystal_size_max 0.33
_exptl_crystal_size_mid 0.20
_exptl_crystal_size_min 0.17
_refine_diff_density_max 0.857
_refine_diff_density_min -0.568
_refine_diff_density_rms 0.096
_refine_ls_extinction_method none
_refine_ls_goodness_of_fit_ref 1.042
_refine_ls_hydrogen_treatment mixed
_refine_ls_matrix_type full
_refine_ls_number_parameters 660
_refine_ls_number_reflns 17231
_refine_ls_number_restraints 3
_refine_ls_restrained_S_all 1.042
_refine_ls_R_factor_all 0.1286
_refine_ls_R_factor_gt 0.0732
_refine_ls_shift/su_max 2.536
_refine_ls_shift/su_mean 0.075
_refine_ls_structure_factor_coef Fsqd
_refine_ls_weighting_details 'calc w=1/[\s^2^(Fo^2^)+(0.0837P)^2^+5.5370P] where P=(Fo^2^+2Fc^2^)/3'
_refine_ls_weighting_scheme calc
_refine_ls_wR_factor_gt 0.1681
_refine_ls_wR_factor_ref 0.1885
_reflns_number_gt 10570
_reflns_number_total 17231
_reflns_threshold_expression >2sigma(I)
_cod_data_source_file ic020322z_4.cif
_cod_data_source_block complex14b
_cod_depositor_comments
;
The following automatic conversions were performed:

'_symmetry_cell_setting' value 'Monoclinic' changed to 'monoclinic'
according to the built-in table from CIF Core dictionary named
'cif_core.dic' version 2.4.1 from 2010-06-29.

Automatic conversion script
Id: cif_fix_values 1646 2011-03-28 12:23:43Z adriana 
;
_cod_database_code 4313337

loop_
_symmetry_equiv_pos_as_xyz
'x, y, z'
'-x+1/2, y+1/2, -z+1/2'
'-x, -y, -z'
'x-1/2, -y-1/2, z-1/2'

loop_
_atom_site_label
_atom_site_type_symbol
_atom_site_fract_x
_atom_site_fract_y
_atom_site_fract_z
_atom_site_U_iso_or_equiv
_atom_site_adp_type
_atom_site_occupancy
_atom_site_symmetry_multiplicity
_atom_site_calc_flag
_atom_site_refinement_flags
_atom_site_disorder_assembly
_atom_site_disorder_group
Pd Pd 0.68851(2) 0.125577(17) 0.79307(2) 0.03530(13) Uani 1 1 d . . .
P1 P 0.79223(8) 0.19382(6) 0.83521(9) 0.0415(3) Uani 1 1 d . . .
P2 P 0.64908(8) 0.19338(7) 0.69342(8) 0.0444(4) Uani 1 1 d . . .
C1 C 0.8326(3) 0.2534(3) 0.7677(4) 0.0596(17) Uani 1 1 d . . .
H1A H 0.8697 0.2845 0.7969 0.072 Uiso 1 1 calc R . .
H1B H 0.8657 0.2294 0.7303 0.072 Uiso 1 1 calc R . .
C2 C 0.7664(4) 0.2935(3) 0.7229(4) 0.0680(19) Uani 1 1 d . . .
H2A H 0.7258 0.3097 0.7592 0.082 Uiso 1 1 calc R . .
H2B H 0.7920 0.3327 0.6993 0.082 Uiso 1 1 calc R . .
C3 C 0.7229(4) 0.2529(3) 0.6602(4) 0.0672(19) Uani 1 1 d . . .
H3A H 0.7647 0.2287 0.6316 0.081 Uiso 1 1 calc R . .
H3B H 0.6941 0.2835 0.6232 0.081 Uiso 1 1 calc R . .
C1A C 0.7658(2) 0.24156(17) 0.9190(2) 0.0450(15) Uani 1 1 d G . .
C1B C 0.6882(2) 0.23482(19) 0.9481(2) 0.0612(18) Uani 1 1 d G . .
H1BA H 0.6485 0.2071 0.9223 0.073 Uiso 1 1 calc R . .
C1C C 0.6689(2) 0.2687(2) 1.0148(3) 0.094(3) Uani 1 1 d G . .
H1CA H 0.6158 0.2641 1.0346 0.113 Uiso 1 1 calc R . .
C1D C 0.7270(3) 0.3093(2) 1.0525(2) 0.102(3) Uani 1 1 d G . .
H1DA H 0.7138 0.3324 1.0981 0.122 Uiso 1 1 calc R . .
C1E C 0.8046(3) 0.3160(2) 1.0234(3) 0.100(3) Uani 1 1 d G . .
H1EA H 0.8444 0.3437 1.0492 0.120 Uiso 1 1 calc R . .
C1F C 0.82400(19) 0.2822(2) 0.9567(3) 0.070(2) Uani 1 1 d G . .
H1FA H 0.8770 0.2868 0.9369 0.084 Uiso 1 1 calc R . .
C1G C 0.88003(19) 0.14411(17) 0.8645(2) 0.0481(14) Uani 1 1 d G . .
C1H C 0.9000(2) 0.1301(2) 0.9419(2) 0.0623(17) Uani 1 1 d G . .
H1HA H 0.8691 0.1493 0.9813 0.075 Uiso 1 1 calc R . .
C1I C 0.9653(3) 0.0880(2) 0.9616(2) 0.079(2) Uani 1 1 d G . .
H1IA H 0.9790 0.0784 1.0144 0.095 Uiso 1 1 calc R . .
C1J C 1.0106(2) 0.05995(19) 0.9039(4) 0.088(3) Uani 1 1 d G . .
H1JA H 1.0552 0.0312 0.9173 0.106 Uiso 1 1 calc R . .
C1K C 0.9906(2) 0.0740(2) 0.8265(3) 0.086(2) Uani 1 1 d G . .
H1KA H 1.0216 0.0548 0.7871 0.103 Uiso 1 1 calc R . .
C1L C 0.9253(3) 0.1161(2) 0.8069(2) 0.0643(17) Uani 1 1 d G . .
H1LA H 0.9116 0.1256 0.7540 0.077 Uiso 1 1 calc R . .
C2A C 0.55714(19) 0.24092(16) 0.7120(2) 0.0462(15) Uani 1 1 d G . .
C2B C 0.5239(2) 0.28484(19) 0.65691(19) 0.0633(18) Uani 1 1 d G . .
H2BA H 0.5496 0.2906 0.6092 0.076 Uiso 1 1 calc R . .
C2C C 0.4532(2) 0.32028(18) 0.6716(2) 0.075(2) Uani 1 1 d G . .
H2CA H 0.4305 0.3503 0.6340 0.090 Uiso 1 1 calc R . .
C2D C 0.4158(2) 0.31180(19) 0.7414(3) 0.076(2) Uani 1 1 d G . .
H2DA H 0.3674 0.3360 0.7515 0.091 Uiso 1 1 calc R . .
C2E C 0.4490(2) 0.2679(2) 0.7965(2) 0.072(2) Uani 1 1 d G . .
H2EA H 0.4233 0.2621 0.8442 0.086 Uiso 1 1 calc R . .
C2F C 0.5197(2) 0.23244(17) 0.7818(2) 0.0536(15) Uani 1 1 d G . .
H2FA H 0.5423 0.2024 0.8194 0.064 Uiso 1 1 calc R . .
C2G C 0.6244(3) 0.1433(2) 0.6100(2) 0.0610(17) Uani 1 1 d G . .
C2H C 0.6886(3) 0.1125(3) 0.5740(3) 0.097(3) Uani 1 1 d G . .
H2HA H 0.7437 0.1202 0.5922 0.116 Uiso 1 1 calc R . .
C2I C 0.6721(4) 0.0706(3) 0.5114(3) 0.136(4) Uani 1 1 d G . .
H2IA H 0.7159 0.0495 0.4867 0.163 Uiso 1 1 calc R . .
C2J C 0.5914(5) 0.0594(3) 0.4847(3) 0.117(3) Uani 1 1 d G . .
H2JA H 0.5801 0.0307 0.4419 0.141 Uiso 1 1 calc R . .
C2K C 0.5272(3) 0.0902(3) 0.5208(3) 0.110(3) Uani 1 1 d G . .
H2KA H 0.4721 0.0826 0.5026 0.132 Uiso 1 1 calc R . .
C2L C 0.5437(3) 0.1322(2) 0.5834(3) 0.079(2) Uani 1 1 d G . .
H2LA H 0.4999 0.1533 0.6080 0.095 Uiso 1 1 calc R . .
N11 N 0.7229(2) 0.05742(18) 0.8802(2) 0.0377(10) Uani 1 1 d . . .
C12 C 0.6914(3) 0.0570(2) 0.9499(3) 0.0385(12) Uani 1 1 d . . .
H12A H 0.6540 0.0912 0.9619 0.046 Uiso 1 1 calc R . .
C13 C 0.7102(3) 0.0099(2) 1.0054(3) 0.0403(13) Uani 1 1 d . . .
H13A H 0.6866 0.0120 1.0545 0.048 Uiso 1 1 calc R . .
C14 C 0.7643(3) -0.0410(2) 0.9889(3) 0.0347(12) Uani 1 1 d . . .
C15 C 0.7979(3) -0.0408(2) 0.9169(3) 0.0383(12) Uani 1 1 d . . .
H15A H 0.8357 -0.0743 0.9034 0.046 Uiso 1 1 calc R . .
C16 C 0.7758(3) 0.0085(2) 0.8654(3) 0.0422(13) Uani 1 1 d . . .
H16A H 0.7993 0.0081 0.8162 0.051 Uiso 1 1 calc R . .
N17 N 0.7817(2) -0.08795(18) 1.0456(2) 0.0367(10) Uani 1 1 d . . .
H17A H 0.7637 -0.0792 1.0916 0.044 Uiso 1 1 calc R . .
C18 C 0.8236(3) -0.1465(2) 1.0388(3) 0.0381(12) Uani 1 1 d . . .
O19 O 0.8584(2) -0.16138(16) 0.9810(2) 0.0459(9) Uani 1 1 d . . .
N21 N 0.5983(2) 0.05558(18) 0.7580(2) 0.0386(10) Uani 1 1 d . . .
C22 C 0.5223(3) 0.0528(2) 0.7844(3) 0.0402(13) Uani 1 1 d . . .
H22A H 0.5047 0.0877 0.8165 0.048 Uiso 1 1 calc R . .
C23 C 0.4692(3) 0.0018(2) 0.7668(3) 0.0416(13) Uani 1 1 d . . .
H23A H 0.4153 0.0027 0.7854 0.050 Uiso 1 1 calc R . .
C24 C 0.4933(3) -0.0513(2) 0.7220(3) 0.0373(12) Uani 1 1 d . . .
C25 C 0.5720(3) -0.0477(3) 0.6940(3) 0.0438(13) Uani 1 1 d . . .
H25A H 0.5912 -0.0818 0.6615 0.053 Uiso 1 1 calc R . .
C26 C 0.6213(3) 0.0050(3) 0.7137(3) 0.0459(14) Uani 1 1 d . . .
H26A H 0.6751 0.0059 0.6949 0.055 Uiso 1 1 calc R . .
N27 N 0.4380(2) -0.10384(19) 0.7087(3) 0.0413(11) Uani 1 1 d . . .
H27A H 0.3885 -0.0988 0.7260 0.050 Uiso 1 1 calc R . .
C28 C 0.4532(3) -0.1620(2) 0.6715(3) 0.0407(13) Uani 1 1 d . . .
O29 O 0.5169(2) -0.17255(17) 0.6388(2) 0.0516(10) Uani 1 1 d . . .
C31 C 0.8871(3) -0.2871(2) 1.1717(3) 0.0384(12) Uani 1 1 d . . .
C32 C 0.7740(4) -0.2324(3) 1.2280(3) 0.0509(15) Uani 1 1 d . . .
H32A H 0.7368 -0.2291 1.2684 0.061 Uiso 1 1 calc R . .
C33 C 0.7684(3) -0.1871(2) 1.1654(3) 0.0474(14) Uani 1 1 d . . .
H33A H 0.7270 -0.1538 1.1634 0.057 Uiso 1 1 calc R . .
C34 C 0.8229(3) -0.1915(2) 1.1076(3) 0.0350(12) Uani 1 1 d . . .
C35 C 0.8832(3) -0.2419(2) 1.1105(3) 0.0375(12) Uani 1 1 d . . .
H35A H 0.9212 -0.2450 1.0708 0.045 Uiso 1 1 calc R . .
C36 C 0.8330(3) -0.2810(3) 1.2307(3) 0.0505(15) Uani 1 1 d . . .
H36A H 0.8367 -0.3108 1.2733 0.061 Uiso 1 1 calc R . .
F41 F 0.5084(5) 0.1491(4) 1.1186(4) 0.205(4) Uani 1 1 d . . .
F42 F 0.4071(3) 0.0870(3) 1.1048(3) 0.1270(18) Uani 1 1 d . . .
F43 F 0.5137(5) 0.0616(4) 1.0617(4) 0.203(4) Uani 1 1 d . . .
C44 C 0.4694(5) 0.1137(5) 1.0713(5) 0.086(2) Uani 1 1 d . . .
S45 S 0.44346(12) 0.15312(10) 0.98074(11) 0.0732(5) Uani 1 1 d . . .
O46 O 0.3848(6) 0.1982(4) 1.0003(4) 0.178(4) Uani 1 1 d . . .
O47 O 0.5181(4) 0.1697(4) 0.9545(4) 0.189(4) Uani 1 1 d . . .
O48 O 0.4036(4) 0.1037(3) 0.9322(3) 0.116(2) Uani 1 1 d . . .
F51 F 0.1510(4) -0.0178(4) 0.6340(4) 0.185(3) Uani 1 1 d . . .
F52 F 0.2643(4) 0.0343(3) 0.6397(3) 0.140(2) Uani 1 1 d . . .
F53 F 0.1564(3) 0.0761(3) 0.6892(3) 0.138(2) Uani 1 1 d . . .
C54 C 0.1993(6) 0.0201(4) 0.6783(5) 0.095(3) Uani 1 1 d . . .
S55 S 0.22383(9) -0.01957(6) 0.76924(9) 0.0491(4) Uani 1 1 d . . .
O56 O 0.2726(2) 0.03037(18) 0.8089(2) 0.0583(11) Uani 1 1 d . . .
O57 O 0.2699(2) -0.07654(19) 0.7474(3) 0.0772(14) Uani 1 1 d . . .
O58 O 0.1468(2) -0.0323(2) 0.8018(3) 0.0785(14) Uani 1 1 d . . .
C61 C 0.9298(9) -0.0762(7) 0.6914(11) 0.244(8) Uani 1 1 d D . .
H61A H 0.9115 -0.0831 0.7439 0.366 Uiso 1 1 calc R . .
H61B H 0.9820 -0.0521 0.6938 0.366 Uiso 1 1 calc R . .
H61C H 0.9373 -0.1193 0.6665 0.366 Uiso 1 1 calc R . .
C62 C 0.8687(6) -0.0383(5) 0.6469(6) 0.103(3) Uani 1 1 d D . .
C63 C 0.8716(17) -0.0488(12) 0.5683(10) 0.48(2) Uani 1 1 d D . .
H63A H 0.8247 -0.0269 0.5415 0.714 Uiso 1 1 calc R . .
H63B H 0.8694 -0.0965 0.5577 0.714 Uiso 1 1 calc R . .
H63C H 0.9228 -0.0305 0.5499 0.714 Uiso 1 1 calc R . .
O64 O 0.8207(4) -0.0046(4) 0.6759(4) 0.142(3) Uani 1 1 d D . .
O71 O 0.9049(7) 0.1729(8) 0.6093(8) 0.120(4) Uani 0.50 1 d PD A 1
H71A H 0.8776 0.1376 0.6048 0.180 Uiso 0.50 1 calc PR A 1
C72 C 0.9883(11) 0.1580(12) 0.6139(16) 0.185(13) Uani 0.50 1 d PD A 1
H72A H 1.0081 0.1533 0.5616 0.278 Uiso 0.50 1 calc PR A 1
H72B H 0.9971 0.1163 0.6423 0.278 Uiso 0.50 1 calc PR A 1
H72C H 1.0184 0.1938 0.6411 0.278 Uiso 0.50 1 calc PR A 1
O81 O 0.8375(16) 0.1663(10) 0.472(2) 0.36(2) Uani 0.50 1 d PD B 2
H81A H 0.8040 0.1839 0.5013 0.533 Uiso 0.50 1 calc PR B 2
C82 C 0.9105(19) 0.1504(15) 0.515(2) 0.60(6) Uani 0.50 1 d PD B 2
H82A H 0.9050 0.1066 0.5389 0.907 Uiso 0.50 1 calc PR B 2
H82B H 0.9207 0.1837 0.5559 0.907 Uiso 0.50 1 calc PR B 2
H82C H 0.9566 0.1500 0.4809 0.907 Uiso 0.50 1 calc PR B 2

loop_
_atom_site_aniso_label
_atom_site_aniso_U_11
_atom_site_aniso_U_22
_atom_site_aniso_U_33
_atom_site_aniso_U_23
_atom_site_aniso_U_13
_atom_site_aniso_U_12
Pd 0.0313(2) 0.0341(2) 0.0396(2) 0.00271(18) -0.00705(16) -0.00160(16)
P1 0.0314(8) 0.0417(8) 0.0508(9) -0.0006(6) -0.0037(7) -0.0050(6)
P2 0.0372(8) 0.0522(8) 0.0429(9) 0.0105(7) -0.0073(7) 0.0034(6)
C1 0.037(4) 0.074(4) 0.067(5) 0.017(3) -0.005(3) -0.017(3)
C2 0.058(4) 0.059(4) 0.086(5) 0.032(3) -0.006(4) -0.020(3)
C3 0.045(4) 0.089(5) 0.067(5) 0.039(4) 0.000(4) 0.002(3)
C1A 0.034(3) 0.040(3) 0.061(4) 0.001(3) -0.003(3) -0.006(2)
C1B 0.052(4) 0.051(3) 0.082(5) -0.022(3) 0.016(4) -0.005(3)
C1C 0.069(5) 0.078(5) 0.138(8) -0.036(5) 0.032(5) -0.013(4)
C1D 0.096(6) 0.108(6) 0.103(7) -0.051(5) 0.036(6) -0.030(5)
C1E 0.088(6) 0.091(6) 0.121(7) -0.058(5) 0.019(5) -0.029(4)
C1F 0.052(4) 0.066(4) 0.093(6) -0.033(4) 0.006(4) -0.017(3)
C1G 0.036(3) 0.048(3) 0.060(4) -0.009(3) -0.003(3) -0.006(2)
C1H 0.055(4) 0.069(4) 0.062(4) -0.012(3) -0.015(3) 0.002(3)
C1I 0.066(5) 0.070(5) 0.096(6) 0.000(4) -0.053(4) 0.000(4)
C1J 0.040(4) 0.064(4) 0.159(9) -0.014(5) -0.017(5) 0.004(3)
C1K 0.048(4) 0.082(5) 0.127(7) -0.019(5) 0.006(5) 0.012(4)
C1L 0.043(4) 0.070(4) 0.080(5) -0.014(3) 0.004(3) 0.002(3)
C2A 0.036(3) 0.042(3) 0.061(4) 0.016(3) -0.003(3) 0.003(2)
C2B 0.062(4) 0.069(4) 0.060(4) 0.028(3) 0.007(4) 0.014(3)
C2C 0.064(5) 0.060(4) 0.102(6) 0.030(4) 0.001(4) 0.022(3)
C2D 0.058(4) 0.076(5) 0.094(6) 0.029(4) 0.018(4) 0.021(3)
C2E 0.069(5) 0.066(4) 0.083(5) 0.028(4) 0.024(4) 0.017(4)
C2F 0.049(4) 0.047(3) 0.066(4) 0.022(3) 0.009(3) 0.007(3)
C2G 0.070(4) 0.064(4) 0.048(4) 0.011(3) -0.012(4) 0.007(3)
C2H 0.095(6) 0.143(7) 0.052(5) -0.020(5) -0.002(4) 0.032(5)
C2I 0.155(10) 0.185(11) 0.066(6) -0.039(7) -0.015(7) 0.038(8)
C2J 0.185(11) 0.109(7) 0.054(6) -0.006(5) -0.035(7) 0.025(7)
C2K 0.122(8) 0.094(6) 0.106(7) -0.007(5) -0.075(6) 0.009(5)
C2L 0.084(5) 0.069(5) 0.083(6) -0.004(4) -0.019(4) 0.011(4)
N11 0.036(2) 0.033(2) 0.044(3) 0.0034(19) -0.001(2) 0.0020(18)
C12 0.034(3) 0.035(3) 0.046(3) 0.000(2) -0.004(3) 0.004(2)
C13 0.044(3) 0.038(3) 0.038(3) 0.002(2) 0.002(3) 0.006(2)
C14 0.035(3) 0.028(3) 0.040(3) 0.000(2) -0.005(2) -0.001(2)
C15 0.040(3) 0.032(3) 0.042(3) -0.002(2) -0.002(3) 0.005(2)
C16 0.046(3) 0.038(3) 0.043(3) -0.004(2) 0.002(3) 0.003(2)
N17 0.041(3) 0.034(2) 0.036(3) 0.0021(19) 0.006(2) 0.0078(18)
C18 0.039(3) 0.029(3) 0.045(3) -0.004(2) -0.009(3) 0.000(2)
O19 0.057(2) 0.042(2) 0.039(2) -0.0021(17) 0.000(2) 0.0131(17)
N21 0.031(2) 0.038(2) 0.046(3) -0.007(2) -0.010(2) -0.0008(18)
C22 0.044(3) 0.033(3) 0.044(3) -0.003(2) 0.001(3) 0.001(2)
C23 0.035(3) 0.044(3) 0.045(3) -0.001(2) -0.002(3) -0.001(2)
C24 0.033(3) 0.035(3) 0.043(3) -0.005(2) -0.005(3) 0.003(2)
C25 0.038(3) 0.049(3) 0.044(3) -0.013(3) 0.000(3) -0.001(2)
C26 0.032(3) 0.053(3) 0.052(4) -0.009(3) -0.002(3) -0.003(2)
N27 0.030(2) 0.038(2) 0.055(3) -0.010(2) -0.004(2) -0.0017(18)
C28 0.036(3) 0.038(3) 0.047(3) -0.006(2) -0.016(3) 0.005(2)
O29 0.030(2) 0.049(2) 0.075(3) -0.0247(19) -0.003(2) 0.0012(16)
C31 0.034(3) 0.034(3) 0.047(3) 0.001(2) -0.005(3) -0.003(2)
C32 0.061(4) 0.043(3) 0.050(4) 0.001(3) 0.017(3) 0.003(3)
C33 0.058(4) 0.028(3) 0.057(4) 0.002(2) 0.012(3) 0.006(2)
C34 0.037(3) 0.025(3) 0.042(3) 0.003(2) -0.006(3) -0.003(2)
C35 0.034(3) 0.037(3) 0.041(3) -0.002(2) -0.005(3) -0.008(2)
C36 0.060(4) 0.035(3) 0.056(4) 0.011(3) -0.002(3) -0.005(3)
F41 0.284(9) 0.212(7) 0.106(5) 0.067(5) -0.114(6) -0.149(7)
F42 0.120(4) 0.178(5) 0.083(3) 0.047(3) 0.003(3) -0.036(4)
F43 0.229(7) 0.238(8) 0.147(6) 0.104(6) 0.058(6) 0.143(7)
C44 0.056(5) 0.137(7) 0.063(5) 0.038(5) 0.001(4) 0.006(5)
S45 0.0695(12) 0.0809(12) 0.0686(13) 0.0246(10) -0.0036(10) 0.0030(10)
O46 0.259(9) 0.149(6) 0.127(6) 0.031(5) 0.007(6) 0.112(6)
O47 0.095(5) 0.326(10) 0.141(6) 0.151(7) -0.040(4) -0.111(5)
O48 0.103(4) 0.161(5) 0.084(4) 0.005(4) 0.001(3) -0.054(4)
F51 0.173(6) 0.254(8) 0.120(5) -0.041(5) -0.071(5) -0.004(6)
F52 0.176(5) 0.156(5) 0.094(4) 0.038(3) 0.065(4) 0.022(4)
F53 0.150(5) 0.136(4) 0.129(4) 0.050(4) 0.018(4) 0.073(4)
C54 0.120(8) 0.094(6) 0.070(6) -0.007(5) -0.015(6) 0.011(6)
S55 0.0426(8) 0.0365(7) 0.0685(11) -0.0055(7) 0.0076(8) 0.0031(6)
O56 0.060(3) 0.057(2) 0.057(3) -0.021(2) -0.003(2) -0.0060(19)
O57 0.055(3) 0.048(2) 0.130(4) -0.020(2) 0.020(3) 0.0091(19)
O58 0.053(3) 0.057(3) 0.129(4) -0.003(3) 0.035(3) -0.003(2)
C61 0.184(13) 0.220(16) 0.32(2) 0.003(15) -0.027(14) 0.100(12)
C62 0.097(7) 0.127(7) 0.087(7) -0.001(5) 0.020(6) 0.014(6)
C63 0.73(6) 0.55(4) 0.145(16) -0.11(2) -0.02(2) 0.40(4)
O64 0.090(4) 0.236(8) 0.100(5) -0.019(5) 0.007(4) 0.050(5)
O71 0.076(9) 0.166(12) 0.122(11) -0.031(9) 0.046(8) -0.023(8)
C72 0.20(3) 0.15(2) 0.21(3) 0.08(2) 0.09(2) 0.09(2)
O81 0.25(2) 0.134(16) 0.71(6) 0.16(3) 0.31(3) 0.004(15)
C82 0.22(4) 0.21(3) 1.42(18) -0.39(7) 0.43(7) -0.13(3)

loop_
_atom_type_symbol
_atom_type_description
_atom_type_scat_dispersion_real
_atom_type_scat_dispersion_imag
_atom_type_scat_source
C C 0.0033 0.0016 'International Tables Vol C Tables 4.2.6.8 and 6.1.1.4'
H H 0.0000 0.0000 'International Tables Vol C Tables 4.2.6.8 and 6.1.1.4'
N N 0.0061 0.0033 'International Tables Vol C Tables 4.2.6.8 and 6.1.1.4'
O O 0.0106 0.0060 'International Tables Vol C Tables 4.2.6.8 and 6.1.1.4'
F F 0.0171 0.0103 'International Tables Vol C Tables 4.2.6.8 and 6.1.1.4'
P P 0.1023 0.0942 'International Tables Vol C Tables 4.2.6.8 and 6.1.1.4'
S S 0.1246 0.1234 'International Tables Vol C Tables 4.2.6.8 and 6.1.1.4'
Pd Pd -0.9988 1.0072 'International Tables Vol C Tables 4.2.6.8 and 6.1.1.4'

loop_
_geom_angle_atom_site_label_1
_geom_angle_atom_site_label_2
_geom_angle_atom_site_label_3
_geom_angle
_geom_angle_site_symmetry_1
_geom_angle_site_symmetry_3
_geom_angle_publ_flag
N11 Pd N21 85.75(15) . . ?
N11 Pd P2 176.09(11) . . ?
N21 Pd P2 90.98(11) . . ?
N11 Pd P1 89.89(11) . . ?
N21 Pd P1 175.14(11) . . ?
P2 Pd P1 93.29(5) . . ?
C1G P1 C1A 106.7(2) . . ?
C1G P1 C1 103.9(2) . . ?
C1A P1 C1 105.7(3) . . ?
C1G P1 Pd 108.80(13) . . ?
C1A P1 Pd 112.10(13) . . ?
C1 P1 Pd 118.8(2) . . ?
C2G P2 C3 104.1(3) . . ?
C2G P2 C2A 106.5(2) . . ?
C3 P2 C2A 105.8(2) . . ?
C2G P2 Pd 108.48(16) . . ?
C3 P2 Pd 118.2(2) . . ?
C2A P2 Pd 112.84(13) . . ?
C2 C1 P1 113.9(4) . . ?
C3 C2 C1 111.9(5) . . ?
C2 C3 P2 115.3(5) . . ?
C1B C1A C1F 120.0 . . ?
C1B C1A P1 119.6(2) . . ?
C1F C1A P1 120.3(2) . . ?
C1A C1B C1C 120.0 . . ?
C1D C1C C1B 120.0 . . ?
C1C C1D C1E 120.0 . . ?
C1F C1E C1D 120.0 . . ?
C1E C1F C1A 120.0 . . ?
C1H C1G C1L 120.0 . . ?
C1H C1G P1 122.0(2) . . ?
C1L C1G P1 117.9(2) . . ?
C1G C1H C1I 120.0 . . ?
C1J C1I C1H 120.0 . . ?
C1I C1J C1K 120.0 . . ?
C1L C1K C1J 120.0 . . ?
C1K C1L C1G 120.0 . . ?
C2B C2A C2F 120.0 . . ?
C2B C2A P2 120.7(2) . . ?
C2F C2A P2 119.3(2) . . ?
C2A C2B C2C 120.0 . . ?
C2B C2C C2D 120.0 . . ?
C2E C2D C2C 120.0 . . ?
C2F C2E C2D 120.0 . . ?
C2E C2F C2A 120.0 . . ?
C2H C2G C2L 120.0 . . ?
C2H C2G P2 118.0(3) . . ?
C2L C2G P2 122.0(3) . . ?
C2G C2H C2I 120.0 . . ?
C2J C2I C2H 120.0 . . ?
C2I C2J C2K 120.0 . . ?
C2J C2K C2L 120.0 . . ?
C2K C2L C2G 120.0 . . ?
C12 N11 C16 116.6(4) . . ?
C12 N11 Pd 123.6(3) . . ?
C16 N11 Pd 119.7(3) . . ?
N11 C12 C13 123.6(4) . . ?
C12 C13 C14 119.2(5) . . ?
N17 C14 C15 124.3(4) . . ?
N17 C14 C13 118.0(4) . . ?
C15 C14 C13 117.7(4) . . ?
C16 C15 C14 118.8(4) . . ?
N11 C16 C15 124.0(5) . . ?
C18 N17 C14 127.9(4) . . ?
O19 C18 N17 122.7(5) . . ?
O19 C18 C34 121.8(4) . . ?
N17 C18 C34 115.5(5) . . ?
C26 N21 C22 116.9(4) . . ?
C26 N21 Pd 117.6(3) . . ?
C22 N21 Pd 124.9(3) . . ?
N21 C22 C23 122.7(5) . . ?
C22 C23 C24 120.6(5) . . ?
C23 C24 C25 116.4(4) . . ?
C23 C24 N27 118.4(4) . . ?
C25 C24 N27 125.2(4) . . ?
C26 C25 C24 119.6(5) . . ?
N21 C26 C25 123.9(5) . . ?
C28 N27 C24 126.5(4) . . ?
O29 C28 N27 123.0(5) . . ?
O29 C28 C31 120.7(4) . 4 ?
N27 C28 C31 116.3(5) . 4 ?
C36 C31 C35 119.5(5) . . ?
C36 C31 C28 123.3(5) . 4_656 ?
C35 C31 C28 117.1(5) . 4_656 ?
C36 C32 C33 120.4(5) . . ?
C34 C33 C32 119.6(5) . . ?
C33 C34 C35 119.6(5) . . ?
C33 C34 C18 124.7(4) . . ?
C35 C34 C18 115.6(5) . . ?
C31 C35 C34 120.2(5) . . ?
C32 C36 C31 120.5(5) . . ?
F41 C44 F43 106.3(8) . . ?
F41 C44 F42 109.3(8) . . ?
F43 C44 F42 100.1(8) . . ?
F41 C44 S45 114.4(7) . . ?
F43 C44 S45 111.0(6) . . ?
F42 C44 S45 114.5(5) . . ?
O47 S45 O46 124.4(6) . . ?
O47 S45 O48 111.2(5) . . ?
O46 S45 O48 107.6(5) . . ?
O47 S45 C44 103.0(4) . . ?
O46 S45 C44 102.4(4) . . ?
O48 S45 C44 106.5(4) . . ?
F52 C54 F51 107.8(8) . . ?
F52 C54 F53 109.1(7) . . ?
F51 C54 F53 105.5(8) . . ?
F52 C54 S55 113.2(7) . . ?
F51 C54 S55 110.7(7) . . ?
F53 C54 S55 110.3(6) . . ?
O58 S55 O57 116.3(3) . . ?
O58 S55 O56 114.6(3) . . ?
O57 S55 O56 113.7(3) . . ?
O58 S55 C54 105.4(4) . . ?
O57 S55 C54 102.9(4) . . ?
O56 S55 C54 101.5(4) . . ?
O64 C62 C63 124.7(13) . . ?
O64 C62 C61 122.6(11) . . ?
C63 C62 C61 112.7(13) . . ?

loop_
_geom_bond_atom_site_label_1
_geom_bond_atom_site_label_2
_geom_bond_distance
_geom_bond_site_symmetry_2
_geom_bond_publ_flag
Pd N11 2.095(4) . ?
Pd N21 2.105(4) . ?
Pd P2 2.2673(14) . ?
Pd P1 2.2715(13) . ?
P1 C1G 1.799(3) . ?
P1 C1A 1.810(3) . ?
P1 C1 1.821(6) . ?
P2 C2G 1.789(4) . ?
P2 C3 1.813(6) . ?
P2 C2A 1.821(3) . ?
C1 C2 1.529(8) . ?
C2 C3 1.508(9) . ?
C1A C1B 1.3900 . ?
C1A C1F 1.3900 . ?
C1B C1C 1.3900 . ?
C1C C1D 1.3900 . ?
C1D C1E 1.3900 . ?
C1E C1F 1.3900 . ?
C1G C1H 1.3900 . ?
C1G C1L 1.3900 . ?
C1H C1I 1.3900 . ?
C1I C1J 1.3900 . ?
C1J C1K 1.3900 . ?
C1K C1L 1.3900 . ?
C2A C2B 1.3900 . ?
C2A C2F 1.3900 . ?
C2B C2C 1.3900 . ?
C2C C2D 1.3900 . ?
C2D C2E 1.3900 . ?
C2E C2F 1.3900 . ?
C2G C2H 1.3900 . ?
C2G C2L 1.3900 . ?
C2H C2I 1.3900 . ?
C2I C2J 1.3900 . ?
C2J C2K 1.3900 . ?
C2K C2L 1.3900 . ?
N11 C12 1.333(6) . ?
N11 C16 1.343(6) . ?
C12 C13 1.375(7) . ?
C13 C14 1.391(6) . ?
C14 N17 1.381(6) . ?
C14 C15 1.386(7) . ?
C15 C16 1.372(7) . ?
N17 C18 1.371(6) . ?
C18 O19 1.212(6) . ?
C18 C34 1.497(7) . ?
N21 C26 1.339(6) . ?
N21 C22 1.343(6) . ?
C22 C23 1.368(7) . ?
C23 C24 1.390(7) . ?
C24 C25 1.395(7) . ?
C24 N27 1.403(6) . ?
C25 C26 1.365(7) . ?
N27 C28 1.365(6) . ?
C28 O29 1.226(6) . ?
C28 C31 1.488(7) 4 ?
C31 C36 1.386(8) . ?
C31 C35 1.396(7) . ?
C31 C28 1.488(7) 4_656 ?
C32 C36 1.372(7) . ?
C32 C33 1.415(8) . ?
C33 C34 1.373(7) . ?
C34 C35 1.412(7) . ?
F41 C44 1.237(9) . ?
F42 C44 1.308(8) . ?
F43 C44 1.290(9) . ?
C44 S45 1.789(7) . ?
S45 O47 1.362(6) . ?
S45 O46 1.374(7) . ?
S45 O48 1.437(6) . ?
F51 C54 1.317(9) . ?
F52 C54 1.312(10) . ?
F53 C54 1.345(9) . ?
C54 S55 1.791(9) . ?
S55 O58 1.425(4) . ?
S55 O57 1.433(4) . ?
S55 O56 1.436(4) . ?
C61 C62 1.447(14) . ?
C62 O64 1.167(9) . ?
C62 C63 1.379(17) . ?
O71 C72 1.391(10) . ?
O81 C82 1.411(10) . ?

loop_
_geom_hbond_atom_site_label_D
_geom_hbond_atom_site_label_H
_geom_hbond_atom_site_label_A
_geom_hbond_distance_DH
_geom_hbond_distance_HA
_geom_hbond_distance_DA
_geom_hbond_angle_DHA
_geom_hbond_site_symmetry_A
N17 H17A O56 0.88 2.09 2.947(5) 163.4 3_657
N27 H27A O57 0.88 2.04 2.904(6) 168.9 .
